data_4102720
loop_
_publ_author_name
'Matthew A. Rankin'
'Christopher C. Cummins'

_publ_section_title
;
 Carbon Dioxide Reduction by Terminal Tantalum Hydrides: Formation and
 Isolation of Bridging Methylene Diolate Complexes
;
_journal_name_full 'Journal of the American Chemical Society'
_journal_page_first 10021
_journal_page_last 10023
_journal_paper_doi 10.1021/ja104761n
_journal_volume 132
_journal_year 2010
_chemical_formula_sum 'C39 H60 N3 Ta'
_chemical_formula_weight 751.85
_chemical_name_common (Ar[Np]N)2(eta2-tBuC(H)NAr)TaH
_chemical_name_systematic
; 
 ? 
;
_space_group_IT_number 2
_symmetry_cell_setting triclinic
_symmetry_space_group_name_Hall '-P 1'
_symmetry_space_group_name_H-M 'P -1'
_atom_sites_solution_hydrogens geom
_atom_sites_solution_primary direct
_atom_sites_solution_secondary difmap
_audit_creation_method SHELXL-97
_cell_angle_alpha 79.0900(10)
_cell_angle_beta 85.1270(10)
_cell_angle_gamma 66.3400(10)
_cell_formula_units_Z 2
_cell_length_a 11.0320(8)
_cell_length_b 11.1702(8)
_cell_length_c 17.1210(12)
_cell_measurement_reflns_used 9374
_cell_measurement_temperature 100(2)
_cell_measurement_theta_max 31.34
_cell_measurement_theta_min 2.70
_cell_volume 1897.4(2)
_computing_cell_refinement 'SAINT 7.46A (Bruker-AXS, 2009)'
_computing_data_collection 'APEX2 v2009.9.0 (Bruker-AXS, 2009)'
_computing_data_reduction 'SAINT 7.46A (Bruker-AXS, 2009)'
_computing_molecular_graphics 'Bruker SHELXTL'
_computing_publication_material 'Bruker SHELXTL'
_computing_structure_refinement 'SHELXL-97 (Sheldrick, 2008)'
_computing_structure_solution 'SHELXS-97 (Sheldrick, 2008)'
_diffrn_ambient_temperature 100(2)
_diffrn_detector_area_resol_mean 8.3
_diffrn_measured_fraction_theta_full 0.990
_diffrn_measured_fraction_theta_max 0.990
_diffrn_measurement_device_type 'Bruker Smart APEX CCD'
_diffrn_measurement_method 'omega and phi scans'
_diffrn_radiation_monochromator graphite
_diffrn_radiation_source 'fine-focus sealed tube'
_diffrn_radiation_type MoK\a
_diffrn_radiation_wavelength 0.71073
_diffrn_reflns_av_R_equivalents 0.0302
_diffrn_reflns_av_sigmaI/netI 0.0245
_diffrn_reflns_limit_h_max 15
_diffrn_reflns_limit_h_min -15
_diffrn_reflns_limit_k_max 15
_diffrn_reflns_limit_k_min -15
_diffrn_reflns_limit_l_max 24
_diffrn_reflns_limit_l_min -24
_diffrn_reflns_number 43632
_diffrn_reflns_theta_full 30.03
_diffrn_reflns_theta_max 30.03
_diffrn_reflns_theta_min 1.21
_exptl_absorpt_coefficient_mu 2.924
_exptl_absorpt_correction_T_max 0.7586
_exptl_absorpt_correction_T_min 0.5284
_exptl_absorpt_correction_type multi-scan
_exptl_absorpt_process_details 'SADABS (Sheldrick, 2009)'
_exptl_crystal_colour colorless
_exptl_crystal_density_diffrn 1.316
_exptl_crystal_density_method 'not measured'
_exptl_crystal_description block
_exptl_crystal_F_000 776
_exptl_crystal_size_max 0.25
_exptl_crystal_size_mid 0.20
_exptl_crystal_size_min 0.10
_refine_diff_density_max 1.521
_refine_diff_density_min -0.491
_refine_diff_density_rms 0.084
_refine_ls_extinction_method none
_refine_ls_goodness_of_fit_ref 1.068
_refine_ls_hydrogen_treatment mixed
_refine_ls_matrix_type full
_refine_ls_number_parameters 409
_refine_ls_number_reflns 10987
_refine_ls_number_restraints 2
_refine_ls_restrained_S_all 1.068
_refine_ls_R_factor_all 0.0207
_refine_ls_R_factor_gt 0.0192
_refine_ls_shift/su_max 0.004
_refine_ls_shift/su_mean 0.000
_refine_ls_structure_factor_coef Fsqd
_refine_ls_weighting_details 'calc w=1/[\s^2^(Fo^2^)+(0.0228P)^2^+0.9605P] where P=(Fo^2^+2Fc^2^)/3'
_refine_ls_weighting_scheme calc
_refine_ls_wR_factor_gt 0.0469
_refine_ls_wR_factor_ref 0.0477
_reflns_number_gt 10458
_reflns_number_total 10987
_reflns_threshold_expression >2sigma(I)
_cod_data_source_file ja104761n_si_003.cif
_cod_data_source_block 09026mrb
_cod_database_code 4102720

loop_
_symmetry_equiv_pos_as_xyz
'x, y, z'
'-x, -y, -z'

loop_
_atom_site_label
_atom_site_type_symbol
_atom_site_fract_x
_atom_site_fract_y
_atom_site_fract_z
_atom_site_U_iso_or_equiv
_atom_site_adp_type
_atom_site_occupancy
_atom_site_symmetry_multiplicity
_atom_site_calc_flag
_atom_site_refinement_flags
Ta1 Ta 0.219197(6) 0.624917(6) 0.286215(4) 0.01257(2) Uani 1 1 d D
H1 H 0.3788(11) 0.5252(17) 0.3206(12) 0.015 Uiso 1 1 d D
N1 N 0.07394(13) 0.58430(13) 0.34139(9) 0.0151(3) Uani 1 1 d .
N2 N 0.17268(15) 0.67994(15) 0.17078(9) 0.0189(3) Uani 1 1 d .
N3 N 0.19512(14) 0.77247(14) 0.34344(8) 0.0154(3) Uani 1 1 d .
C11 C -0.06446(15) 0.64061(16) 0.33515(9) 0.0142(3) Uani 1 1 d .
C12 C -0.13523(16) 0.56550(16) 0.32422(10) 0.0156(3) Uani 1 1 d .
H12 H -0.0899 0.4730 0.3244 0.019 Uiso 1 1 calc R
C13 C -0.27172(16) 0.62539(17) 0.31314(10) 0.0178(3) Uani 1 1 d .
C14 C -0.33771(17) 0.76083(18) 0.31481(11) 0.0210(3) Uani 1 1 d .
H14 H -0.4309 0.8017 0.3078 0.025 Uiso 1 1 calc R
C15 C -0.26942(18) 0.83712(18) 0.32656(11) 0.0210(3) Uani 1 1 d .
C16 C -0.13246(17) 0.77672(17) 0.33614(10) 0.0174(3) Uani 1 1 d .
H16 H -0.0849 0.8282 0.3434 0.021 Uiso 1 1 calc R
C17 C 0.16527(16) 0.45573(16) 0.32801(10) 0.0146(3) Uani 1 1 d D
H17 H 0.137(2) 0.429(2) 0.2827(11) 0.017 Uiso 1 1 d D
C18 C 0.21911(16) 0.34412(16) 0.39921(10) 0.0163(3) Uani 1 1 d .
C21 C 0.29855(18) 0.63174(18) 0.13484(10) 0.0198(3) Uani 1 1 d .
C22 C 0.37878(19) 0.49868(18) 0.16401(11) 0.0216(3) Uani 1 1 d .
H22 H 0.3411 0.4452 0.1985 0.026 Uiso 1 1 calc R
C23 C 0.5134(2) 0.4434(2) 0.14323(12) 0.0266(4) Uani 1 1 d .
C24 C 0.5651(2) 0.5200(2) 0.08920(13) 0.0294(4) Uani 1 1 d .
H24 H 0.6557 0.4831 0.0740 0.035 Uiso 1 1 calc R
C25 C 0.4859(2) 0.6515(2) 0.05644(11) 0.0272(4) Uani 1 1 d .
C26 C 0.3551(2) 0.7077(2) 0.08027(11) 0.0241(4) Uani 1 1 d .
H26 H 0.3028 0.7978 0.0599 0.029 Uiso 1 1 calc R
C27 C 0.06179(19) 0.79819(19) 0.13461(12) 0.0254(4) Uani 1 1 d .
H27A H 0.0972 0.8623 0.1046 0.030 Uiso 1 1 calc R
H27B H 0.0039 0.8401 0.1776 0.030 Uiso 1 1 calc R
C28 C -0.0235(2) 0.7719(3) 0.07769(12) 0.0343(5) Uani 1 1 d .
C281 C -0.1383(3) 0.9038(3) 0.05063(18) 0.0577(8) Uani 1 1 d .
H28A H -0.1957 0.8906 0.0154 0.087 Uiso 1 1 calc R
H28B H -0.1034 0.9681 0.0220 0.087 Uiso 1 1 calc R
H28C H -0.1894 0.9374 0.0972 0.087 Uiso 1 1 calc R
C282 C -0.0780(3) 0.6714(3) 0.12208(14) 0.0421(6) Uani 1 1 d .
H28D H -0.1334 0.7070 0.1669 0.063 Uiso 1 1 calc R
H28E H -0.0043 0.5883 0.1420 0.063 Uiso 1 1 calc R
H28F H -0.1312 0.6546 0.0858 0.063 Uiso 1 1 calc R
C283 C 0.0588(3) 0.7192(4) 0.00601(15) 0.0579(9) Uani 1 1 d .
H28G H 0.1312 0.6338 0.0240 0.087 Uiso 1 1 calc R
H28H H 0.0956 0.7826 -0.0214 0.087 Uiso 1 1 calc R
H28I H 0.0026 0.7072 -0.0306 0.087 Uiso 1 1 calc R
C31 C 0.20001(17) 0.88485(16) 0.28891(10) 0.0160(3) Uani 1 1 d .
C32 C 0.31252(17) 0.86861(17) 0.24079(10) 0.0180(3) Uani 1 1 d .
H32 H 0.3841 0.7843 0.2456 0.022 Uiso 1 1 calc R
C33 C 0.32117(19) 0.97498(19) 0.18557(11) 0.0225(3) Uani 1 1 d .
C34 C 0.2150(2) 1.09742(19) 0.17914(11) 0.0244(4) Uani 1 1 d .
H34 H 0.2204 1.1703 0.1422 0.029 Uiso 1 1 calc R
C35 C 0.1006(2) 1.11578(18) 0.22575(11) 0.0231(4) Uani 1 1 d .
C36 C 0.09318(18) 1.00903(17) 0.28016(11) 0.0194(3) Uani 1 1 d .
H36 H 0.0154 1.0203 0.3116 0.023 Uiso 1 1 calc R
C37 C 0.14900(16) 0.79185(16) 0.42515(10) 0.0159(3) Uani 1 1 d .
H37A H 0.1183 0.7209 0.4491 0.019 Uiso 1 1 calc R
H37B H 0.0716 0.8774 0.4223 0.019 Uiso 1 1 calc R
C38 C 0.25164(17) 0.79178(17) 0.48148(10) 0.0176(3) Uani 1 1 d .
C381 C 0.3692(2) 0.6582(2) 0.49310(13) 0.0300(4) Uani 1 1 d .
H38A H 0.4130 0.6413 0.4417 0.045 Uiso 1 1 calc R
H38B H 0.3381 0.5879 0.5153 0.045 Uiso 1 1 calc R
H38C H 0.4321 0.6596 0.5297 0.045 Uiso 1 1 calc R
C382 C 0.3010(2) 0.9022(2) 0.45074(13) 0.0332(5) Uani 1 1 d .
H38D H 0.3579 0.9051 0.4907 0.050 Uiso 1 1 calc R
H38E H 0.2252 0.9875 0.4406 0.050 Uiso 1 1 calc R
H38F H 0.3515 0.8847 0.4013 0.050 Uiso 1 1 calc R
C383 C 0.1808(2) 0.8144(2) 0.56149(12) 0.0276(4) Uani 1 1 d .
H38G H 0.1497 0.7434 0.5815 0.041 Uiso 1 1 calc R
H38H H 0.1050 0.9001 0.5545 0.041 Uiso 1 1 calc R
H38I H 0.2423 0.8143 0.5996 0.041 Uiso 1 1 calc R
C131 C -0.34626(18) 0.5451(2) 0.29730(13) 0.0252(4) Uani 1 1 d .
H13A H -0.4228 0.5598 0.3334 0.038 Uiso 1 1 calc R
H13B H -0.2878 0.4508 0.3061 0.038 Uiso 1 1 calc R
H13C H -0.3766 0.5727 0.2421 0.038 Uiso 1 1 calc R
C151 C -0.3418(2) 0.9830(2) 0.32970(16) 0.0368(5) Uani 1 1 d .
H15A H -0.3630 0.9953 0.3852 0.055 Uiso 1 1 calc R
H15B H -0.4239 1.0183 0.2994 0.055 Uiso 1 1 calc R
H15C H -0.2856 1.0303 0.3066 0.055 Uiso 1 1 calc R
C181 C 0.34092(18) 0.23391(18) 0.37069(12) 0.0241(4) Uani 1 1 d .
H18A H 0.4092 0.2682 0.3522 0.036 Uiso 1 1 calc R
H18B H 0.3160 0.2034 0.3269 0.036 Uiso 1 1 calc R
H18C H 0.3754 0.1596 0.4147 0.036 Uiso 1 1 calc R
C182 C 0.25824(19) 0.39312(18) 0.46670(11) 0.0222(3) Uani 1 1 d .
H18D H 0.2962 0.3187 0.5102 0.033 Uiso 1 1 calc R
H18E H 0.1797 0.4615 0.4861 0.033 Uiso 1 1 calc R
H18F H 0.3238 0.4306 0.4470 0.033 Uiso 1 1 calc R
C183 C 0.11412(18) 0.28865(18) 0.43115(12) 0.0221(3) Uani 1 1 d .
H18G H 0.1476 0.2216 0.4788 0.033 Uiso 1 1 calc R
H18H H 0.0948 0.2481 0.3904 0.033 Uiso 1 1 calc R
H18I H 0.0330 0.3609 0.4447 0.033 Uiso 1 1 calc R
C231 C 0.5976(2) 0.3029(2) 0.17972(15) 0.0372(5) Uani 1 1 d .
H23A H 0.6744 0.2668 0.1452 0.056 Uiso 1 1 calc R
H23B H 0.5453 0.2486 0.1855 0.056 Uiso 1 1 calc R
H23C H 0.6278 0.3020 0.2321 0.056 Uiso 1 1 calc R
C251 C 0.5458(2) 0.7306(3) -0.00355(14) 0.0368(5) Uani 1 1 d .
H25A H 0.4764 0.8160 -0.0249 0.055 Uiso 1 1 calc R
H25B H 0.5869 0.6812 -0.0470 0.055 Uiso 1 1 calc R
H25C H 0.6131 0.7457 0.0223 0.055 Uiso 1 1 calc R
C331 C 0.4468(2) 0.9573(2) 0.13707(13) 0.0324(4) Uani 1 1 d .
H33A H 0.4911 1.0080 0.1545 0.049 Uiso 1 1 calc R
H33B H 0.4246 0.9894 0.0806 0.049 Uiso 1 1 calc R
H33C H 0.5058 0.8631 0.1447 0.049 Uiso 1 1 calc R
C351 C -0.0154(2) 1.24882(19) 0.21691(13) 0.0314(4) Uani 1 1 d .
H35A H 0.0173 1.3200 0.2045 0.047 Uiso 1 1 calc R
H35B H -0.0665 1.2568 0.2667 0.047 Uiso 1 1 calc R
H35C H -0.0721 1.2559 0.1738 0.047 Uiso 1 1 calc R

loop_
_atom_site_aniso_label
_atom_site_aniso_U_11
_atom_site_aniso_U_22
_atom_site_aniso_U_33
_atom_site_aniso_U_23
_atom_site_aniso_U_13
_atom_site_aniso_U_12
Ta1 0.01119(3) 0.01273(3) 0.01386(4) -0.00152(2) -0.00028(2) -0.00510(3)
N1 0.0116(6) 0.0120(6) 0.0204(7) -0.0019(5) -0.0010(5) -0.0035(5)
N2 0.0199(7) 0.0191(7) 0.0175(7) -0.0022(5) -0.0012(5) -0.0077(6)
N3 0.0152(6) 0.0143(6) 0.0160(6) -0.0008(5) -0.0001(5) -0.0059(5)
C11 0.0107(6) 0.0169(7) 0.0138(7) -0.0017(6) 0.0000(5) -0.0046(6)
C12 0.0136(7) 0.0157(7) 0.0169(7) -0.0026(6) 0.0004(6) -0.0053(6)
C13 0.0142(7) 0.0231(8) 0.0168(7) -0.0026(6) -0.0011(6) -0.0083(7)
C14 0.0125(7) 0.0247(9) 0.0234(9) -0.0061(7) -0.0028(6) -0.0035(7)
C15 0.0157(8) 0.0185(8) 0.0253(9) -0.0062(7) -0.0035(7) -0.0014(7)
C16 0.0152(7) 0.0172(7) 0.0202(8) -0.0052(6) -0.0021(6) -0.0055(6)
C17 0.0120(7) 0.0130(7) 0.0183(7) -0.0029(6) -0.0002(6) -0.0044(6)
C18 0.0137(7) 0.0131(7) 0.0203(8) -0.0004(6) 0.0002(6) -0.0048(6)
C21 0.0241(8) 0.0246(8) 0.0143(7) -0.0051(6) -0.0002(6) -0.0125(7)
C22 0.0245(9) 0.0241(8) 0.0183(8) -0.0059(7) 0.0013(7) -0.0110(7)
C23 0.0248(9) 0.0306(10) 0.0262(9) -0.0110(8) 0.0005(7) -0.0102(8)
C24 0.0247(9) 0.0408(11) 0.0267(10) -0.0140(8) 0.0059(8) -0.0145(9)
C25 0.0335(10) 0.0385(11) 0.0188(9) -0.0094(8) 0.0056(7) -0.0227(9)
C26 0.0312(10) 0.0278(9) 0.0172(8) -0.0030(7) 0.0017(7) -0.0165(8)
C27 0.0242(9) 0.0248(9) 0.0224(9) 0.0039(7) -0.0051(7) -0.0073(8)
C28 0.0293(10) 0.0547(14) 0.0184(9) 0.0047(9) -0.0065(8) -0.0196(10)
C281 0.0383(14) 0.076(2) 0.0475(16) 0.0227(15) -0.0219(12) -0.0207(14)
C282 0.0440(13) 0.0632(16) 0.0308(12) -0.0016(11) -0.0095(10) -0.0342(13)
C283 0.0463(15) 0.116(3) 0.0239(11) -0.0181(14) -0.0012(10) -0.0420(17)
C31 0.0177(7) 0.0163(7) 0.0162(7) -0.0024(6) -0.0020(6) -0.0088(6)
C32 0.0189(8) 0.0190(8) 0.0184(8) -0.0022(6) -0.0008(6) -0.0102(7)
C33 0.0276(9) 0.0260(9) 0.0190(8) -0.0023(7) -0.0009(7) -0.0165(8)
C34 0.0376(10) 0.0214(8) 0.0174(8) 0.0015(6) -0.0041(7) -0.0161(8)
C35 0.0333(10) 0.0164(8) 0.0191(8) -0.0017(6) -0.0071(7) -0.0085(7)
C36 0.0215(8) 0.0173(8) 0.0190(8) -0.0034(6) -0.0026(6) -0.0064(7)
C37 0.0143(7) 0.0163(7) 0.0167(7) -0.0035(6) 0.0008(6) -0.0056(6)
C38 0.0181(7) 0.0168(7) 0.0188(8) -0.0039(6) -0.0007(6) -0.0073(6)
C381 0.0219(9) 0.0292(10) 0.0348(11) -0.0133(8) -0.0105(8) -0.0005(8)
C382 0.0492(13) 0.0364(11) 0.0275(10) -0.0009(8) -0.0072(9) -0.0315(11)
C383 0.0273(9) 0.0349(10) 0.0199(9) -0.0085(8) 0.0007(7) -0.0100(8)
C131 0.0175(8) 0.0271(9) 0.0333(10) -0.0030(8) -0.0053(7) -0.0112(7)
C151 0.0232(10) 0.0217(9) 0.0599(15) -0.0164(10) -0.0118(10) 0.0033(8)
C181 0.0186(8) 0.0166(8) 0.0315(10) -0.0026(7) 0.0015(7) -0.0022(7)
C182 0.0249(9) 0.0220(8) 0.0194(8) 0.0004(6) -0.0038(7) -0.0101(7)
C183 0.0200(8) 0.0194(8) 0.0270(9) 0.0013(7) 0.0000(7) -0.0104(7)
C231 0.0274(10) 0.0327(11) 0.0440(13) -0.0080(10) -0.0011(9) -0.0033(9)
C251 0.0435(13) 0.0502(14) 0.0293(11) -0.0107(10) 0.0123(9) -0.0323(12)
C331 0.0346(11) 0.0396(12) 0.0288(10) -0.0004(9) 0.0050(8) -0.0240(10)
C351 0.0432(12) 0.0178(8) 0.0247(10) -0.0006(7) -0.0066(9) -0.0034(9)

loop_
_atom_type_symbol
_atom_type_description
_atom_type_scat_dispersion_real
_atom_type_scat_dispersion_imag
_atom_type_scat_source
C C 0.0033 0.0016 'International Tables Vol C Tables 4.2.6.8 and 6.1.1.4'
H H 0.0000 0.0000 'International Tables Vol C Tables 4.2.6.8 and 6.1.1.4'
N N 0.0061 0.0033 'International Tables Vol C Tables 4.2.6.8 and 6.1.1.4'
Ta Ta -0.7052 6.5227 'International Tables Vol C Tables 4.2.6.8 and 6.1.1.4'

loop_
_geom_angle_atom_site_label_1
_geom_angle_atom_site_label_2
_geom_angle_atom_site_label_3
_geom_angle
H1 Ta1 N1 117.1(7)
H1 Ta1 N3 95.5(7)
N1 Ta1 N3 95.19(6)
H1 Ta1 N2 123.5(7)
N1 Ta1 N2 106.58(6)
N3 Ta1 N2 115.14(6)
H1 Ta1 C17 88.1(7)
N1 Ta1 C17 40.07(6)
N3 Ta1 C17 127.47(6)
N2 Ta1 C17 105.54(6)
H1 Ta1 C21 92.4(7)
N1 Ta1 C21 131.26(6)
N3 Ta1 C21 121.12(5)
N2 Ta1 C21 31.21(6)
C17 Ta1 C21 111.00(6)
C11 N1 C17 128.81(13)
C11 N1 Ta1 135.16(11)
C17 N1 Ta1 78.39(9)
C21 N2 C27 123.20(15)
C21 N2 Ta1 101.26(11)
C27 N2 Ta1 126.78(12)
C31 N3 C37 117.45(13)
C31 N3 Ta1 110.72(11)
C37 N3 Ta1 130.55(10)
C12 C11 C16 119.38(15)
C12 C11 N1 121.54(15)
C16 C11 N1 119.02(14)
C13 C12 C11 120.50(15)
C12 C13 C14 119.25(15)
C12 C13 C131 120.17(16)
C14 C13 C131 120.56(16)
C15 C14 C13 121.18(16)
C14 C15 C16 119.13(16)
C14 C15 C151 120.85(17)
C16 C15 C151 120.02(16)
C15 C16 C11 120.55(15)
N1 C17 C18 119.43(14)
N1 C17 Ta1 61.53(8)
C18 C17 Ta1 128.77(11)
C182 C18 C17 111.39(13)
C182 C18 C181 109.51(15)
C17 C18 C181 107.80(14)
C182 C18 C183 108.40(15)
C17 C18 C183 110.33(14)
C181 C18 C183 109.39(14)
N2 C21 C22 115.04(15)
N2 C21 C26 126.18(17)
C22 C21 C26 118.35(17)
N2 C21 Ta1 47.53(8)
C22 C21 Ta1 81.57(11)
C26 C21 Ta1 136.01(12)
C23 C22 C21 121.33(17)
C24 C23 C22 118.69(19)
C24 C23 C231 121.77(19)
C22 C23 C231 119.53(19)
C23 C24 C25 121.18(19)
C26 C25 C24 119.86(18)
C26 C25 C251 120.8(2)
C24 C25 C251 119.4(2)
C25 C26 C21 120.45(19)
N2 C27 C28 114.79(17)
C283 C28 C281 110.2(2)
C283 C28 C282 109.7(2)
C281 C28 C282 109.4(2)
C283 C28 C27 110.49(18)
C281 C28 C27 107.1(2)
C282 C28 C27 109.78(17)
C32 C31 C36 119.22(15)
C32 C31 N3 118.76(15)
C36 C31 N3 121.97(15)
C31 C32 C33 120.93(17)
C34 C33 C32 118.68(17)
C34 C33 C331 121.12(17)
C32 C33 C331 120.13(18)
C33 C34 C35 121.51(16)
C36 C35 C34 119.17(17)
C36 C35 C351 119.84(19)
C34 C35 C351 120.98(17)
C35 C36 C31 120.47(17)
N3 C37 C38 116.12(13)
C381 C38 C382 109.43(17)
C381 C38 C383 108.98(16)
C382 C38 C383 109.29(16)
C381 C38 C37 110.75(14)
C382 C38 C37 112.01(15)
C383 C38 C37 106.29(14)

loop_
_geom_bond_atom_site_label_1
_geom_bond_atom_site_label_2
_geom_bond_distance
Ta1 H1 1.744(9)
Ta1 N1 1.9571(14)
Ta1 N3 1.9907(14)
Ta1 N2 2.0016(15)
Ta1 C17 2.1808(15)
Ta1 C21 2.6612(17)
N1 C11 1.404(2)
N1 C17 1.433(2)
N2 C21 1.406(2)
N2 C27 1.465(2)
N3 C31 1.433(2)
N3 C37 1.472(2)
C11 C12 1.399(2)
C11 C16 1.402(2)
C12 C13 1.394(2)
C13 C14 1.396(3)
C13 C131 1.508(2)
C14 C15 1.393(2)
C15 C16 1.395(2)
C15 C151 1.509(3)
C17 C18 1.532(2)
C18 C182 1.528(2)
C18 C181 1.532(2)
C18 C183 1.538(2)
C21 C22 1.407(3)
C21 C26 1.417(2)
C22 C23 1.404(3)
C23 C24 1.384(3)
C23 C231 1.508(3)
C24 C25 1.406(3)
C25 C26 1.383(3)
C25 C251 1.510(3)
C27 C28 1.552(3)
C28 C283 1.527(4)
C28 C281 1.528(4)
C28 C282 1.530(3)
C31 C32 1.398(2)
C31 C36 1.405(2)
C32 C33 1.402(2)
C33 C34 1.390(3)
C33 C331 1.515(3)
C34 C35 1.399(3)
C35 C36 1.393(2)
C35 C351 1.513(3)
C37 C38 1.548(2)
C38 C381 1.525(3)
C38 C382 1.529(2)
C38 C383 1.530(3)
